data_7121150
loop_
_publ_author_name
'Pollard, Victoria A.'
'Orr, Samantha A.'
'McLellan, Ross'
'Kennedy, Alan R.'
'Hevia, Eva'
'Mulvey, Robert E.'

_publ_section_title
;
 Lithium diamidodihydridoaluminates: bimetallic cooperativity in catalytic
 hydroboration and metallation applications
;
_journal_name_full 'Chemical Communications'
_journal_paper_doi 10.1039/C7CC08214B
_journal_year 2018
_chemical_absolute_configuration unk
_chemical_formula_moiety 'C28 H70 Al N2 Na O4 Si4'
_chemical_formula_sum 'C28 H70 Al N2 Na O4 Si4'
_chemical_formula_weight 661.19
_space_group_crystal_system orthorhombic
_space_group_IT_number 19
_space_group_name_Hall 'P 2ac 2ab'
_space_group_name_H-M_alt 'P 21 21 21'
_symmetry_Int_Tables_number 19
_symmetry_space_group_name_Hall 'P 2ac 2ab'
_symmetry_space_group_name_H-M 'P 21 21 21'
_atom_sites_solution_primary iterative
_audit_creation_date 2017-05-15
_audit_creation_method
;
Olex2 1.2
(compiled 2017.03.28 svn.r3405 for OlexSys, GUI svn.r5335)
;
_audit_update_record
;
2017-10-12 deposited with the CCDC.
2017-11-29 downloaded from the CCDC.
;
_cell_angle_alpha 90
_cell_angle_beta 90
_cell_angle_gamma 90
_cell_formula_units_Z 4
_cell_length_a 12.8589(2)
_cell_length_b 16.0231(2)
_cell_length_c 19.8745(4)
_cell_measurement_reflns_used 20065
_cell_measurement_temperature 123.15
_cell_measurement_theta_max 72.9220
_cell_measurement_theta_min 4.4190
_cell_volume 4094.93(12)
_computing_cell_refinement
;
CrysAlisPro, Agilent Technologies,
Version 1.171.37.35 (release 13-08-2014 CrysAlis171 .NET)
(compiled Aug 13 2014,18:06:01)
;
_computing_data_collection
;
CrysAlisPro, Agilent Technologies,
Version 1.171.37.35 (release 13-08-2014 CrysAlis171 .NET)
(compiled Aug 13 2014,18:06:01)
;
_computing_data_reduction
;
CrysAlisPro, Agilent Technologies,
Version 1.171.37.35 (release 13-08-2014 CrysAlis171 .NET)
(compiled Aug 13 2014,18:06:01)
;
_computing_molecular_graphics 'Olex2 (Dolomanov et al., 2009)'
_computing_publication_material 'Olex2 (Dolomanov et al., 2009)'
_computing_structure_refinement 'olex2.refine (Bourhis et al., 2015)'
_computing_structure_solution 'olex2.solve (Bourhis et al., 2015)'
_diffrn_ambient_temperature 123.15
_diffrn_detector 'CCD plate'
_diffrn_detector_area_resol_mean 16.0268
_diffrn_detector_type Sapphire3
_diffrn_measured_fraction_theta_full 0.9872
_diffrn_measured_fraction_theta_max 0.9872
_diffrn_measurement_details
;
#__ type_ start__ end____ width___ exp.time_
  1 omega  -21.00   69.00   1.0000    5.0000
omega____ theta____ kappa____ phi______ frames
    -        0.0000   57.0000 -180.0000 90

#__ type_ start__ end____ width___ exp.time_
  2 omega  -69.00   21.00   1.0000    5.0000
omega____ theta____ kappa____ phi______ frames
    -        0.0000  -57.0000   30.0000 90

#__ type_ start__ end____ width___ exp.time_
  3 omega   26.00  126.00   1.0000   10.0000
omega____ theta____ kappa____ phi______ frames
    -       56.0000   77.0000  -60.0000 100

#__ type_ start__ end____ width___ exp.time_
  4 omega   18.00  113.00   1.0000   10.0000
omega____ theta____ kappa____ phi______ frames
    -       56.0000 -125.0000  120.0000 95

#__ type_ start__ end____ width___ exp.time_
  5 omega   26.00  126.00   1.0000   10.0000
omega____ theta____ kappa____ phi______ frames
    -       56.0000   77.0000  150.0000 100

#__ type_ start__ end____ width___ exp.time_
  6 omega  -13.00   77.00   1.0000   10.0000
omega____ theta____ kappa____ phi______ frames
    -       56.0000  -57.0000  -60.0000 90

#__ type_ start__ end____ width___ exp.time_
  7 omega   30.00  128.00   1.0000   10.0000
omega____ theta____ kappa____ phi______ frames
    -       56.0000   37.0000   90.0000 98

#__ type_ start__ end____ width___ exp.time_
  8 omega  -13.00   77.00   1.0000   10.0000
omega____ theta____ kappa____ phi______ frames
    -       56.0000  -57.0000 -180.0000 90

#__ type_ start__ end____ width___ exp.time_
  9 omega   90.00  178.00   1.0000   20.0000
omega____ theta____ kappa____ phi______ frames
    -      112.0000   63.0000  120.0000 88

#__ type_ start__ end____ width___ exp.time_
 10 omega   42.00  105.00   1.0000   20.0000
omega____ theta____ kappa____ phi______ frames
    -      112.0000  -50.0000  -90.0000 63

#__ type_ start__ end____ width___ exp.time_
 11 omega   78.00  178.00   1.0000   20.0000
omega____ theta____ kappa____ phi______ frames
    -      112.0000   25.0000 -150.0000 100

#__ type_ start__ end____ width___ exp.time_
 12 omega   39.00   94.00   1.0000   20.0000
omega____ theta____ kappa____ phi______ frames
    -      112.0000  -25.0000    0.0000 55

#__ type_ start__ end____ width___ exp.time_
 13 omega   39.00   94.00   1.0000   20.0000
omega____ theta____ kappa____ phi______ frames
    -      112.0000  -25.0000 -150.0000 55

#__ type_ start__ end____ width___ exp.time_
 14 omega   42.00  105.00   1.0000   20.0000
omega____ theta____ kappa____ phi______ frames
    -      112.0000  -50.0000 -150.0000 63

#__ type_ start__ end____ width___ exp.time_
 15 omega   90.00  178.00   1.0000   20.0000
omega____ theta____ kappa____ phi______ frames
    -      112.0000   50.0000 -120.0000 88

#__ type_ start__ end____ width___ exp.time_
 16 omega   39.00   94.00   1.0000   20.0000
omega____ theta____ kappa____ phi______ frames
    -      112.0000  -25.0000  -60.0000 55

#__ type_ start__ end____ width___ exp.time_
 17 omega   39.00   94.00   1.0000   20.0000
omega____ theta____ kappa____ phi______ frames
    -      112.0000  -25.0000   60.0000 55

#__ type_ start__ end____ width___ exp.time_
 18 omega   40.00  116.00   1.0000   20.0000
omega____ theta____ kappa____ phi______ frames
    -      112.0000 -111.0000 -180.0000 76

#__ type_ start__ end____ width___ exp.time_
 19 omega   42.00  105.00   1.0000   20.0000
omega____ theta____ kappa____ phi______ frames
    -      112.0000  -50.0000  120.0000 63

#__ type_ start__ end____ width___ exp.time_
 20 omega   40.00  116.00   1.0000   20.0000
omega____ theta____ kappa____ phi______ frames
    -      112.0000 -111.0000   60.0000 76

#__ type_ start__ end____ width___ exp.time_
 21 omega   40.00  150.00   1.0000   20.0000
omega____ theta____ kappa____ phi______ frames
    -      112.0000  -91.0000 -120.0000 110

#__ type_ start__ end____ width___ exp.time_
 22 omega   44.00  134.00   1.0000   20.0000
omega____ theta____ kappa____ phi______ frames
    -      112.0000  -63.0000   30.0000 90

#__ type_ start__ end____ width___ exp.time_
 23 omega  -21.00   69.00   1.0000    5.0000
omega____ theta____ kappa____ phi______ frames
    -        0.0000   57.0000   90.0000 90

#__ type_ start__ end____ width___ exp.time_
 24 omega   -4.00   42.00   1.0000    5.0000
omega____ theta____ kappa____ phi______ frames
    -        0.0000  -99.0000   60.0000 46

#__ type_ start__ end____ width___ exp.time_
 25 omega   35.00   99.00   1.0000   10.0000
omega____ theta____ kappa____ phi______ frames
    -       56.0000   57.0000 -120.0000 64
;
_diffrn_measurement_device 'four-circle diffractometer'
_diffrn_measurement_device_type 'Xcalibur, Sapphire3, Gemini'
_diffrn_measurement_method '\w scans'
_diffrn_orient_matrix_UB_11 0.0431032000
_diffrn_orient_matrix_UB_12 -0.0234798000
_diffrn_orient_matrix_UB_13 -0.0697902000
_diffrn_orient_matrix_UB_21 -0.0549740000
_diffrn_orient_matrix_UB_22 0.0762793000
_diffrn_orient_matrix_UB_23 -0.0309289000
_diffrn_orient_matrix_UB_31 0.0974118000
_diffrn_orient_matrix_UB_32 0.0535192000
_diffrn_orient_matrix_UB_33 0.0134566000
_diffrn_radiation_monochromator graphite
_diffrn_radiation_probe x-ray
_diffrn_radiation_type 'Cu K\a'
_diffrn_radiation_wavelength 1.54184
_diffrn_reflns_av_R_equivalents 0.0259
_diffrn_reflns_av_unetI/netI 0.0161
_diffrn_reflns_limit_h_max 15
_diffrn_reflns_limit_h_min -11
_diffrn_reflns_limit_k_max 19
_diffrn_reflns_limit_k_min -19
_diffrn_reflns_limit_l_max 23
_diffrn_reflns_limit_l_min -24
_diffrn_reflns_number 33288
_diffrn_reflns_theta_full 73.3610
_diffrn_reflns_theta_max 73.36
_diffrn_reflns_theta_min 3.54
_diffrn_source 'Enhance (Cu) X-ray Source'
_exptl_absorpt_coefficient_mu 1.891
_exptl_absorpt_correction_T_max 1.00000
_exptl_absorpt_correction_T_min 0.46503
_exptl_absorpt_correction_type multi-scan
_exptl_absorpt_process_details
;
CrysAlisPro, Agilent Technologies,
Version 1.171.37.35 (release 13-08-2014 CrysAlis171 .NET)
(compiled Aug 13 2014,18:06:01)
Empirical absorption correction using spherical harmonics,
 implemented in SCALE3 ABSPACK scaling algorithm.
;
_exptl_crystal_colour colourless
_exptl_crystal_colour_primary colourless
_exptl_crystal_density_diffrn 1.0724
_exptl_crystal_description block
_exptl_crystal_F_000 1464.5131
_exptl_crystal_size_max 0.4
_exptl_crystal_size_mid 0.3
_exptl_crystal_size_min 0.3
_refine_diff_density_max 0.5011
_refine_diff_density_min -0.2252
_refine_diff_density_rms 0.0532
_refine_ls_abs_structure_details 'Flack, H. D. (1983). Acta Cryst. A39, 876-881.'
_refine_ls_abs_structure_Flack -0.003(16)
_refine_ls_d_res_high 0.8046
_refine_ls_d_res_low 12.4740
_refine_ls_goodness_of_fit_ref 1.0812
_refine_ls_hydrogen_treatment mixed
_refine_ls_matrix_type full
_refine_ls_number_constraints 109
_refine_ls_number_parameters 418
_refine_ls_number_reflns 8122
_refine_ls_number_restraints 90
_refine_ls_restrained_S_all 1.0749
_refine_ls_R_factor_all 0.0351
_refine_ls_R_factor_gt 0.0344
_refine_ls_shift/su_max 0.0000
_refine_ls_shift/su_mean 0.0000
_refine_ls_structure_factor_coef Fsqd
_refine_ls_weighting_details 'w=1/[\s^2^(Fo^2^)+(0.0625P)^2^+0.8754P] where P=(Fo^2^+2Fc^2^)/3'
_refine_ls_weighting_scheme calc
_refine_ls_wR_factor_gt 0.0925
_refine_ls_wR_factor_ref 0.0932
_reflns_Friedel_coverage 0.980
_reflns_limit_h_max 15
_reflns_limit_h_min -15
_reflns_limit_k_max 19
_reflns_limit_k_min -19
_reflns_limit_l_max 24
_reflns_limit_l_min -24
_reflns_number_gt 7995
_reflns_number_total 8122
_reflns_threshold_expression I>=2u(I)
_cod_data_source_file c7cc08214b2.cif
_cod_data_source_block VP1705
_cod_original_sg_symbol_Hall ' P 2ac 2ab'
_cod_database_code 7121150
_reflns_odcompleteness_completeness 99.95
_reflns_odcompleteness_iscentric 1
_reflns_odcompleteness_theta 69.95
_olex2_refinement_description
;
1. Fixed Uiso
 At 1.2 times of:
  All C(H,H) groups
 At 1.5 times of:
  All C(H,H,H) groups
2. Restrained distances
 C25-C26 = C26-C27 = C27-C28
 1.53 with sigma of 0.01
 C25A-C26A = C26A-C27A = C27A-C28A
 1.53 with sigma of 0.01
 O4-C28 = O4-C25 = O4-C28A = O4-C25A
 1.43 with sigma of 0.01
3. Rigid bond restraints
 O4, C28A, C26A, C25A, C27A
 with sigma for 1-2 distances of 0.01 and sigma for 1-3 distances of 0.01
 O4, C25, C26, C27, C28
 with sigma for 1-2 distances of 0.01 and sigma for 1-3 distances of 0.01
4. Uiso/Uaniso restraints and constraints
O4 \\sim C28A \\sim C26A \\sim C25A \\sim C27A: within 1.7A with sigma of 0.02
and sigma for terminal atoms of 0.04
O4 \\sim C25 \\sim C26 \\sim C27 \\sim C28: within 1.7A with sigma of 0.02 and
sigma for terminal atoms of 0.04
5. Others
 Sof(C28A)=Sof(H28c)=Sof(H28d)=Sof(C26A)=Sof(H26c)=Sof(H26d)=Sof(C25A)=
 Sof(H25c)=Sof(H25d)=Sof(C27A)=Sof(H27c)=Sof(H27d)=1-FVAR(1)
 Sof(C25)=Sof(H25a)=Sof(H25b)=Sof(C26)=Sof(H26a)=Sof(H26b)=Sof(C27)=Sof(H27a)=
 Sof(H27b)=Sof(C28)=Sof(H28a)=Sof(H28b)=FVAR(1)
6.a Secondary CH2 refined with riding coordinates:
 C13(H13a,H13b), C14(H14a,H14b), C15(H15a,H15b), C16(H16a,H16b), C17(H17a,
 H17b), C18(H18a,H18b), C19(H19a,H19b), C20(H20a,H20b), C21(H21a,H21b),
 C22(H22a,H22b), C23(H23a,H23b), C24(H24a,H24b), C25(H25a,H25b), C26(H26a,H26b),
  C27(H27a,H27b), C28(H28a,H28b), C28A(H28c,H28d), C26A(H26c,H26d), C25A(H25c,
 H25d), C27A(H27c,H27d)
6.b Idealised Me refined as rotating group:
 C1(H1a,H1b,H1c), C2(H2a,H2b,H2c), C3(H3a,H3b,H3c), C4(H4a,H4b,H4c), C5(H5a,
 H5b,H5c), C6(H6a,H6b,H6c), C7(H7a,H7b,H7c), C8(H8a,H8b,H8c), C9(H9a,H9b,H9c),
 C10(H10a,H10b,H10c), C11(H11a,H11b,H11c), C12(H12a,H12b,H12c)
;
_olex2_submission_special_instructions 'No special instructions were received'

loop_
_space_group_symop_id
_space_group_symop_operation_xyz
1 x,y,z
2 x+1/2,-y+1/2,-z
3 -x,y+1/2,-z+1/2
4 -x+1/2,-y,z+1/2

loop_
_atom_site_label
_atom_site_type_symbol
_atom_site_fract_x
_atom_site_fract_y
_atom_site_fract_z
_atom_site_U_iso_or_equiv
_atom_site_adp_type
_atom_site_occupancy
_atom_site_refinement_flags_posn
_atom_site_refinement_flags_adp
_atom_site_disorder_group
Al1 Al 1.08085(4) 0.52210(3) 0.39401(2) 0.02300(11) Uani 1.000000 . . .
Na1 Na 0.82567(5) 0.50414(4) 0.31530(3) 0.02856(15) Uani 1.000000 . . .
Si1 Si 1.04111(4) 0.69843(3) 0.43844(2) 0.02377(10) Uani 1.000000 . . .
Si2 Si 1.11243(4) 0.58534(3) 0.54734(2) 0.02590(11) Uani 1.000000 . . .
Si3 Si 1.28715(4) 0.43600(3) 0.37912(3) 0.03591(13) Uani 1.000000 . . .
Si4 Si 1.09510(4) 0.33514(3) 0.42321(2) 0.03079(11) Uani 1.000000 . . .
O1 O 0.74286(10) 0.53972(10) 0.41380(7) 0.0367(3) Uani 1.000000 . . .
O2 O 0.73727(13) 0.37781(9) 0.31000(7) 0.0406(3) Uani 1.000000 . . .
O3 O 0.91073(12) 0.48876(9) 0.21200(7) 0.0374(3) Uani 1.000000 . . .
O4 O 0.70942(12) 0.59212(9) 0.26093(7) 0.0413(3) Uani 1.000000 D U .
N1 N 1.07580(11) 0.59950(8) 0.46487(6) 0.0224(3) Uani 1.000000 . . .
N2 N 1.16136(11) 0.42583(9) 0.40668(7) 0.0259(3) Uani 1.000000 . . .
C1 C 0.94705(15) 0.69618(12) 0.36601(9) 0.0326(4) Uani 1.000000 . . .
H1a H 0.9795(5) 0.6682(9) 0.3275(3) 0.0489(6) Uiso 1.000000 GR . .
H1b H 0.8842(5) 0.6657(9) 0.3793(3) 0.0489(6) Uiso 1.000000 GR . .
H1c H 0.9284(10) 0.75342(12) 0.3535(5) 0.0489(6) Uiso 1.000000 GR . .
C2 C 0.97166(16) 0.76197(12) 0.50440(10) 0.0340(4) Uani 1.000000 . . .
H2a H 0.9053(6) 0.7353(6) 0.5155(6) 0.0509(6) Uiso 1.000000 GR . .
H2b H 1.0149(6) 0.7654(9) 0.5449(3) 0.0509(6) Uiso 1.000000 GR . .
H2c H 0.9588(11) 0.8183(3) 0.4871(3) 0.0509(6) Uiso 1.000000 GR . .
C3 C 1.15718(16) 0.75947(13) 0.41043(11) 0.0364(4) Uani 1.000000 . . .
H3a H 1.2065(6) 0.7645(9) 0.4478(3) 0.0546(6) Uiso 1.000000 GR . .
H3b H 1.1908(8) 0.7307(6) 0.3727(6) 0.0546(6) Uiso 1.000000 GR . .
H3c H 1.1352(2) 0.8152(4) 0.3960(8) 0.0546(6) Uiso 1.000000 GR . .
C4 C 1.19962(16) 0.67097(12) 0.57921(9) 0.0346(4) Uani 1.000000 . . .
H4a H 1.2657(5) 0.6696(7) 0.5547(6) 0.0518(6) Uiso 1.000000 GR . .
H4b H 1.1658(6) 0.72510(14) 0.5722(8) 0.0518(6) Uiso 1.000000 GR . .
H4c H 1.2127(11) 0.6628(6) 0.6273(2) 0.0518(6) Uiso 1.000000 GR . .
C5 C 0.99715(17) 0.58033(17) 0.60494(10) 0.0463(5) Uani 1.000000 . . .
H5a H 0.9560(9) 0.6315(6) 0.6003(8) 0.0695(8) Uiso 1.000000 GR . .
H5b H 0.9541(9) 0.5320(8) 0.5931(7) 0.0695(8) Uiso 1.000000 GR . .
H5c H 1.02103(18) 0.5748(13) 0.65156(14) 0.0695(8) Uiso 1.000000 GR . .
C6 C 1.1879(2) 0.48774(13) 0.56479(11) 0.0467(6) Uani 1.000000 . . .
H6a H 1.1486(7) 0.43932(16) 0.5486(9) 0.0700(8) Uiso 1.000000 GR . .
H6b H 1.2550(7) 0.4904(5) 0.5415(8) 0.0700(8) Uiso 1.000000 GR . .
H6c H 1.1996(13) 0.4825(6) 0.61333(14) 0.0700(8) Uiso 1.000000 GR . .
C7 C 1.33993(17) 0.54266(15) 0.39878(16) 0.0536(6) Uani 1.000000 . . .
H7a H 1.2960(10) 0.58512(16) 0.3775(9) 0.0803(9) Uiso 1.000000 GR . .
H7b H 1.3402(16) 0.5511(5) 0.44761(17) 0.0803(9) Uiso 1.000000 GR . .
H7c H 1.4110(6) 0.5473(5) 0.3815(10) 0.0803(9) Uiso 1.000000 GR . .
C8 C 1.3819(2) 0.36153(18) 0.41837(19) 0.0668(8) Uani 1.000000 . . .
H8a H 1.3746(14) 0.3633(12) 0.4674(2) 0.1002(12) Uiso 1.000000 GR . .
H8b H 1.3678(13) 0.3048(3) 0.4023(10) 0.1002(12) Uiso 1.000000 GR . .
H8c H 1.4529(2) 0.3776(10) 0.4059(11) 0.1002(12) Uiso 1.000000 GR . .
C9 C 1.2983(2) 0.4216(2) 0.28574(14) 0.0627(7) Uani 1.000000 . . .
H9a H 1.2661(18) 0.3685(8) 0.2728(2) 0.0940(11) Uiso 1.000000 GR . .
H9b H 1.2628(18) 0.4675(9) 0.26274(14) 0.0940(11) Uiso 1.000000 GR . .
H9c H 1.3719(2) 0.4212(17) 0.2729(2) 0.0940(11) Uiso 1.000000 GR . .
C10 C 1.1780(2) 0.24761(16) 0.45640(17) 0.0624(8) Uani 1.000000 . . .
H10a H 1.2226(14) 0.2264(11) 0.4203(4) 0.0935(11) Uiso 1.000000 GR . .
H10b H 1.2213(15) 0.2683(4) 0.4934(9) 0.0935(11) Uiso 1.000000 GR . .
H10c H 1.1332(2) 0.2025(7) 0.4729(12) 0.0935(11) Uiso 1.000000 GR . .
C11 C 1.0284(2) 0.29018(14) 0.34732(12) 0.0462(5) Uani 1.000000 . . .
H11a H 0.9751(11) 0.3292(6) 0.3315(6) 0.0694(8) Uiso 1.000000 GR . .
H11b H 1.0796(3) 0.2809(12) 0.3116(4) 0.0694(8) Uiso 1.000000 GR . .
H11c H 0.9958(13) 0.2370(6) 0.3593(3) 0.0694(8) Uiso 1.000000 GR . .
C12 C 0.9897(2) 0.34997(16) 0.48765(13) 0.0512(6) Uani 1.000000 . . .
H12a H 1.0211(2) 0.3565(14) 0.5323(2) 0.0768(9) Uiso 1.000000 GR . .
H12b H 0.9493(11) 0.4000(8) 0.4766(6) 0.0768(9) Uiso 1.000000 GR . .
H12c H 0.9438(10) 0.3011(6) 0.4876(8) 0.0768(9) Uiso 1.000000 GR . .
C13 C 0.78439(16) 0.55814(13) 0.47886(10) 0.0360(4) Uani 1.000000 . . .
H13a H 0.85892(16) 0.54293(13) 0.48134(10) 0.0432(5) Uiso 1.000000 R . .
H13b H 0.77684(16) 0.61821(13) 0.48942(10) 0.0432(5) Uiso 1.000000 R . .
C14 C 0.72069(18) 0.50550(14) 0.52673(10) 0.0420(4) Uani 1.000000 . . .
H14a H 0.75000(18) 0.44860(14) 0.53091(10) 0.0504(5) Uiso 1.000000 R . .
H14b H 0.71732(18) 0.53141(14) 0.57189(10) 0.0504(5) Uiso 1.000000 R . .
C15 C 0.61345(18) 0.50348(18) 0.49359(11) 0.0478(5) Uani 1.000000 . . .
H15a H 0.58515(18) 0.44602(18) 0.49305(11) 0.0574(6) Uiso 1.000000 R . .
H15b H 0.56416(18) 0.54029(18) 0.51774(11) 0.0574(6) Uiso 1.000000 R . .
C16 C 0.63236(15) 0.53499(15) 0.42215(11) 0.0387(4) Uani 1.000000 . . .
H16a H 0.60042(15) 0.59066(15) 0.41588(11) 0.0464(5) Uiso 1.000000 R . .
H16b H 0.60184(15) 0.49604(15) 0.38890(11) 0.0464(5) Uiso 1.000000 R . .
C17 C 0.7204(2) 0.32663(15) 0.36819(12) 0.0498(5) Uani 1.000000 . . .
H17a H 0.7773(2) 0.33480(15) 0.40107(12) 0.0597(7) Uiso 1.000000 R . .
H17b H 0.6538(2) 0.34181(15) 0.39007(12) 0.0597(7) Uiso 1.000000 R . .
C18 C 0.7174(3) 0.23813(17) 0.34553(15) 0.0694(9) Uani 1.000000 . . .
H18a H 0.7712(3) 0.20483(17) 0.36897(15) 0.0832(11) Uiso 1.000000 R . .
H18b H 0.6484(3) 0.21314(17) 0.35464(15) 0.0832(11) Uiso 1.000000 R . .
C19 C 0.7385(3) 0.24096(16) 0.27080(14) 0.0623(7) Uani 1.000000 . . .
H19a H 0.8126(3) 0.22924(16) 0.26100(14) 0.0748(9) Uiso 1.000000 R . .
H19b H 0.6946(3) 0.20028(16) 0.24633(14) 0.0748(9) Uiso 1.000000 R . .
C20 C 0.7103(2) 0.32958(15) 0.25206(12) 0.0493(5) Uani 1.000000 . . .
H20a H 0.6351(2) 0.33434(15) 0.24214(12) 0.0591(6) Uiso 1.000000 R . .
H20b H 0.7502(2) 0.34821(15) 0.21221(12) 0.0591(6) Uiso 1.000000 R . .
C21 C 0.94234(16) 0.56514(12) 0.18013(10) 0.0358(4) Uani 1.000000 . . .
H21a H 0.89594(16) 0.57818(12) 0.14179(10) 0.0430(5) Uiso 1.000000 R . .
H21b H 0.93952(16) 0.61199(12) 0.21256(10) 0.0430(5) Uiso 1.000000 R . .
C22 C 1.05309(19) 0.55186(15) 0.15570(13) 0.0478(5) Uani 1.000000 . . .
H22a H 1.06384(19) 0.57740(15) 0.11089(13) 0.0573(6) Uiso 1.000000 R . .
H22b H 1.10401(19) 0.57570(15) 0.18774(13) 0.0573(6) Uiso 1.000000 R . .
C23 C 1.0626(2) 0.45643(16) 0.15224(13) 0.0504(5) Uani 1.000000 . . .
H23a H 1.0351(2) 0.43432(16) 0.10927(13) 0.0605(7) Uiso 1.000000 R . .
H23b H 1.1356(2) 0.43809(16) 0.15791(13) 0.0605(7) Uiso 1.000000 R . .
C24 C 0.99701(19) 0.43049(14) 0.21034(12) 0.0447(5) Uani 1.000000 . . .
H24a H 1.03723(19) 0.43323(14) 0.25276(12) 0.0536(6) Uiso 1.000000 R . .
H24b H 0.97151(19) 0.37270(14) 0.20411(12) 0.0536(6) Uiso 1.000000 R . .
C25 C 0.6882(11) 0.6760(5) 0.2796(9) 0.050(3) Uani 0.52(3) D U 1
H25a H 0.6975(11) 0.6847(5) 0.3285(9) 0.060(3) Uiso 0.52(3) R . 1
H25b H 0.7327(11) 0.7157(5) 0.2546(9) 0.060(3) Uiso 0.52(3) R . 1
C26 C 0.5756(11) 0.6840(10) 0.2593(9) 0.059(3) Uani 0.52(3) D U 1
H26a H 0.5318(11) 0.6880(10) 0.3001(9) 0.070(4) Uiso 0.52(3) R . 1
H26b H 0.5660(11) 0.7358(10) 0.2328(9) 0.070(4) Uiso 0.52(3) R . 1
C27 C 0.5417(9) 0.6101(8) 0.2180(10) 0.067(3) Uani 0.52(3) D U 1
H27a H 0.4790(9) 0.5837(8) 0.2376(10) 0.080(3) Uiso 0.52(3) R . 1
H27b H 0.5264(9) 0.6269(8) 0.1711(10) 0.080(3) Uiso 0.52(3) R . 1
C28 C 0.6302(7) 0.5534(7) 0.2205(7) 0.052(2) Uani 0.52(3) D U 1
H28a H 0.6568(7) 0.5429(7) 0.1745(7) 0.062(3) Uiso 0.52(3) R . 1
H28b H 0.6092(7) 0.4994(7) 0.2405(7) 0.062(3) Uiso 0.52(3) R . 1
C28A C 0.6494(12) 0.5719(11) 0.2032(7) 0.063(3) Uani 0.48(3) D U 2
H28c H 0.6926(12) 0.5776(11) 0.1622(7) 0.076(3) Uiso 0.48(3) R . 2
H28d H 0.6251(12) 0.5134(11) 0.2061(7) 0.076(3) Uiso 0.48(3) R . 2
C26A C 0.5717(11) 0.6947(11) 0.2526(10) 0.059(3) Uani 0.48(3) D U 2
H26c H 0.5302(11) 0.6829(11) 0.2934(10) 0.071(3) Uiso 0.48(3) R . 2
H26d H 0.5564(11) 0.7514(11) 0.2355(10) 0.071(3) Uiso 0.48(3) R . 2
C25A C 0.6872(11) 0.6790(5) 0.2624(9) 0.046(3) Uani 0.48(3) D U 2
H25c H 0.7095(11) 0.7025(5) 0.3061(9) 0.055(3) Uiso 0.48(3) R . 2
H25d H 0.7268(11) 0.7074(5) 0.2264(9) 0.055(3) Uiso 0.48(3) R . 2
C27A C 0.5603(11) 0.6281(9) 0.1992(6) 0.061(3) Uani 0.48(3) D U 2
H27c H 0.5573(11) 0.6542(9) 0.1541(6) 0.073(3) Uiso 0.48(3) R . 2
H27d H 0.4952(11) 0.5965(9) 0.2065(6) 0.073(3) Uiso 0.48(3) R . 2
H H 0.9686(18) 0.4889(14) 0.3793(11) 0.033(6) Uiso 1.000000 . . .
Ha H 1.1150(19) 0.5711(15) 0.3282(12) 0.040(6) Uiso 1.000000 . . .

loop_
_atom_site_aniso_label
_atom_site_aniso_U_11
_atom_site_aniso_U_22
_atom_site_aniso_U_33
_atom_site_aniso_U_12
_atom_site_aniso_U_13
_atom_site_aniso_U_23
Al1 0.0235(2) 0.0228(2) 0.0227(2) 0.00141(18) -0.00244(18) -0.00315(17)
Na1 0.0261(3) 0.0323(3) 0.0273(3) 0.0008(3) -0.0001(3) -0.0007(3)
Si1 0.0269(2) 0.0204(2) 0.0239(2) -0.00133(16) -0.00224(16) -0.00099(16)
Si2 0.0306(2) 0.0260(2) 0.0211(2) -0.00366(18) -0.00501(17) 0.00032(16)
Si3 0.0259(2) 0.0317(3) 0.0502(3) 0.0041(2) 0.0023(2) -0.0046(2)
Si4 0.0373(3) 0.0235(2) 0.0315(2) -0.0015(2) -0.0051(2) 0.00099(18)
O1 0.0273(6) 0.0520(8) 0.0309(7) -0.0006(6) 0.0030(5) -0.0057(6)
O2 0.0539(9) 0.0352(7) 0.0328(7) -0.0088(6) 0.0005(6) -0.0015(6)
O3 0.0407(7) 0.0326(7) 0.0389(7) 0.0008(6) 0.0101(6) 0.0015(5)
O4 0.0446(8) 0.0387(7) 0.0405(7) 0.0091(6) -0.0159(6) -0.0094(6)
N1 0.0265(6) 0.0195(6) 0.0211(6) -0.0004(5) -0.0042(5) -0.0014(5)
N2 0.0257(7) 0.0214(7) 0.0306(7) 0.0014(5) -0.0017(6) -0.0028(5)
C1 0.0363(9) 0.0301(9) 0.0314(8) 0.0031(8) -0.0099(7) 0.0011(7)
C2 0.0381(10) 0.0289(9) 0.0349(9) 0.0054(8) -0.0009(8) -0.0076(7)
C3 0.0383(10) 0.0324(9) 0.0384(10) -0.0132(8) 0.0026(8) 0.0049(8)
C4 0.0392(10) 0.0353(9) 0.0292(8) -0.0076(8) -0.0097(7) -0.0043(7)
C5 0.0423(11) 0.0685(15) 0.0282(9) -0.0118(11) 0.0035(8) 0.0107(9)
C6 0.0714(15) 0.0321(9) 0.0365(10) 0.0104(10) -0.0274(10) -0.0018(8)
C7 0.0294(10) 0.0394(11) 0.0918(19) -0.0065(9) 0.0016(11) -0.0080(12)
C8 0.0349(11) 0.0543(14) 0.111(2) 0.0164(11) -0.0073(14) 0.0097(15)
C9 0.0600(15) 0.0688(17) 0.0593(15) -0.0007(14) 0.0255(13) -0.0122(13)
C10 0.0630(16) 0.0382(12) 0.086(2) 0.0024(11) -0.0161(15) 0.0260(13)
C11 0.0587(13) 0.0324(10) 0.0476(12) -0.0074(10) -0.0111(10) -0.0089(9)
C12 0.0545(14) 0.0536(14) 0.0456(12) -0.0186(11) 0.0107(10) -0.0016(10)
C13 0.0358(9) 0.0399(10) 0.0322(9) -0.0020(8) 0.0027(8) -0.0093(8)
C14 0.0450(11) 0.0449(11) 0.0362(10) 0.0000(10) 0.0027(9) -0.0018(9)
C15 0.0373(11) 0.0634(14) 0.0428(11) -0.0026(10) 0.0104(9) 0.0014(10)
C16 0.0281(9) 0.0484(11) 0.0394(10) 0.0043(8) 0.0035(8) -0.0026(9)
C17 0.0671(15) 0.0398(11) 0.0425(11) -0.0055(11) 0.0123(11) 0.0020(9)
C18 0.112(3) 0.0394(12) 0.0567(15) -0.0140(15) 0.0131(17) 0.0024(11)
C19 0.093(2) 0.0406(12) 0.0531(14) -0.0056(14) 0.0006(14) -0.0091(11)
C20 0.0633(15) 0.0455(12) 0.0390(11) -0.0090(11) -0.0075(10) -0.0060(9)
C21 0.0428(11) 0.0325(9) 0.0322(9) 0.0011(8) 0.0037(8) 0.0003(7)
C22 0.0452(12) 0.0444(12) 0.0537(13) -0.0015(10) 0.0124(10) 0.0077(10)
C23 0.0486(13) 0.0504(13) 0.0522(13) 0.0101(11) 0.0073(10) 0.0003(10)
C24 0.0488(12) 0.0364(10) 0.0487(12) 0.0045(9) 0.0069(10) -0.0014(9)
C25 0.055(4) 0.038(3) 0.057(6) 0.006(2) -0.020(3) -0.006(3)
C26 0.058(5) 0.042(4) 0.077(6) 0.029(3) -0.009(4) -0.009(4)
C27 0.051(4) 0.053(4) 0.096(7) -0.001(3) -0.022(4) -0.006(4)
C28 0.052(3) 0.046(3) 0.057(4) 0.008(2) -0.030(3) -0.015(3)
C28A 0.068(5) 0.068(6) 0.054(5) 0.018(4) -0.026(4) -0.023(4)
C26A 0.048(5) 0.043(5) 0.087(6) 0.007(3) -0.026(4) 0.007(4)
C25A 0.051(4) 0.032(3) 0.056(6) 0.004(2) -0.026(4) -0.006(3)
C27A 0.054(5) 0.058(5) 0.072(5) 0.002(3) -0.035(3) 0.013(3)

loop_
_atom_type_symbol
_atom_type_scat_dispersion_real
_atom_type_scat_dispersion_imag
_atom_type_scat_Cromer_Mann_a1
_atom_type_scat_Cromer_Mann_a2
_atom_type_scat_Cromer_Mann_a3
_atom_type_scat_Cromer_Mann_a4
_atom_type_scat_Cromer_Mann_b1
_atom_type_scat_Cromer_Mann_b2
_atom_type_scat_Cromer_Mann_b3
_atom_type_scat_Cromer_Mann_b4
_atom_type_scat_Cromer_Mann_c
_atom_type_scat_source
_atom_type_scat_dispersion_source
C 0.01920 0.00962 2.31000 1.02000 1.58860 0.86500 20.84390 10.20750 0.56870 51.65120 0.215599998832 'International Tables Volume C Table 6.1.1.4 (pp. 500-502)' 'Henke, Gullikson and Davis, At. Data and Nucl. Data Tables, 1993, 54, 2'
H 0.00000 0.00000 0.49300 0.32291 0.14019 0.04081 10.51090 26.12570 3.14236 57.79970 0.0030380000826 'International Tables Volume C Table 6.1.1.4 (pp. 500-502)' 'Henke, Gullikson and Davis, At. Data and Nucl. Data Tables, 1993, 54, 2'
Al 0.21266 0.24195 6.42020 1.90020 1.59360 1.96460 3.03870 0.74260 31.54720 85.08860 1.11510002613 'International Tables Volume C Table 6.1.1.4 (pp. 500-502)' 'Henke, Gullikson and Davis, At. Data and Nucl. Data Tables, 1993, 54, 2'
O 0.05239 0.03377 3.04850 2.28680 1.54630 0.86700 13.27710 5.70110 0.32390 32.90890 0.250800013542 'International Tables Volume C Table 6.1.1.4 (pp. 500-502)' 'Henke, Gullikson and Davis, At. Data and Nucl. Data Tables, 1993, 54, 2'
N 0.03256 0.01839 12.21260 3.13220 2.01250 1.16630 0.00570 9.89330 28.99750 0.58260 -11.5290002823 'International Tables Volume C Table 6.1.1.4 (pp. 500-502)' 'Henke, Gullikson and Davis, At. Data and Nucl. Data Tables, 1993, 54, 2'
Si 0.25539 0.32544 6.29150 3.03530 1.98910 1.54100 2.43860 32.33370 0.67850 81.69370 1.14069998264 'International Tables Volume C Table 6.1.1.4 (pp. 500-502)' 'Henke, Gullikson and Davis, At. Data and Nucl. Data Tables, 1993, 54, 2'
Na 0.13799 0.12245 4.76260 3.17360 1.26740 1.11280 3.28500 8.84220 0.31360 129.42400 0.675999999046 'International Tables Volume C Table 6.1.1.4 (pp. 500-502)' 'Henke, Gullikson and Davis, At. Data and Nucl. Data Tables, 1993, 54, 2'

loop_
_geom_angle_atom_site_label_1
_geom_angle_atom_site_label_2
_geom_angle_atom_site_label_3
_geom_angle
N2 Al1 N1 117.51(6)
H Al1 N1 109.4(8)
H Al1 N2 104.8(8)
Ha Al1 N1 107.5(9)
Ha Al1 N2 111.4(9)
Ha Al1 H 105.6(12)
O2 Na1 O1 91.61(6)
O3 Na1 O1 171.68(6)
O3 Na1 O2 95.58(6)
O4 Na1 O1 86.99(6)
O4 Na1 O2 101.12(6)
O4 Na1 O3 87.51(6)
H Na1 O1 85.6(6)
H Na1 O2 109.3(6)
H Na1 O3 95.9(6)
H Na1 O4 148.8(6)
C1 Si1 N1 112.40(7)
C2 Si1 N1 113.98(8)
C2 Si1 C1 103.77(9)
C3 Si1 N1 111.36(8)
C3 Si1 C1 107.19(9)
C3 Si1 C2 107.63(9)
C4 Si2 N1 112.81(8)
C5 Si2 N1 111.77(8)
C5 Si2 C4 107.27(10)
C6 Si2 N1 115.36(8)
C6 Si2 C4 103.75(10)
C6 Si2 C5 105.13(12)
C7 Si3 N2 111.12(9)
C8 Si3 N2 114.80(11)
C8 Si3 C7 104.91(13)
C9 Si3 N2 112.11(11)
C9 Si3 C7 106.86(14)
C9 Si3 C8 106.46(15)
C10 Si4 N2 114.66(11)
C11 Si4 N2 113.42(9)
C11 Si4 C10 104.73(13)
C12 Si4 N2 112.42(9)
C12 Si4 C10 105.30(14)
C12 Si4 C11 105.45(12)
C13 O1 Na1 130.38(11)
C16 O1 Na1 123.00(12)
C16 O1 C13 106.06(14)
C17 O2 Na1 122.37(13)
C20 O2 Na1 128.76(13)
C20 O2 C17 107.69(16)
C21 O3 Na1 115.43(11)
C24 O3 Na1 116.45(12)
C24 O3 C21 108.78(15)
C28 O4 C25 114.7(7)
C25A O4 C28A 97.5(10)
Si1 N1 Al1 112.76(7)
Si2 N1 Al1 128.17(8)
Si2 N1 Si1 118.75(8)
Si3 N2 Al1 113.56(8)
Si4 N2 Al1 116.63(8)
Si4 N2 Si3 127.56(9)
H1a C1 Si1 109.5
H1b C1 Si1 109.5
H1b C1 H1a 109.5
H1c C1 Si1 109.5
H1c C1 H1a 109.5
H1c C1 H1b 109.5
H2a C2 Si1 109.5
H2b C2 Si1 109.5
H2b C2 H2a 109.5
H2c C2 Si1 109.5
H2c C2 H2a 109.5
H2c C2 H2b 109.5
H3a C3 Si1 109.5
H3b C3 Si1 109.5
H3b C3 H3a 109.5
H3c C3 Si1 109.5
H3c C3 H3a 109.5
H3c C3 H3b 109.5
H4a C4 Si2 109.5
H4b C4 Si2 109.5
H4b C4 H4a 109.5
H4c C4 Si2 109.5
H4c C4 H4a 109.5
H4c C4 H4b 109.5
H5a C5 Si2 109.5
H5b C5 Si2 109.5
H5b C5 H5a 109.5
H5c C5 Si2 109.5
H5c C5 H5a 109.5
H5c C5 H5b 109.5
H6a C6 Si2 109.5
H6b C6 Si2 109.5
H6b C6 H6a 109.5
H6c C6 Si2 109.5
H6c C6 H6a 109.5
H6c C6 H6b 109.5
H7a C7 Si3 109.5
H7b C7 Si3 109.5
H7b C7 H7a 109.5
H7c C7 Si3 109.5
H7c C7 H7a 109.5
H7c C7 H7b 109.5
H8a C8 Si3 109.5
H8b C8 Si3 109.5
H8b C8 H8a 109.5
H8c C8 Si3 109.5
H8c C8 H8a 109.5
H8c C8 H8b 109.5
H9a C9 Si3 109.5
H9b C9 Si3 109.5
H9b C9 H9a 109.5
H9c C9 Si3 109.5
H9c C9 H9a 109.5
H9c C9 H9b 109.5
H10a C10 Si4 109.5
H10b C10 Si4 109.5
H10b C10 H10a 109.5
H10c C10 Si4 109.5
H10c C10 H10a 109.5
H10c C10 H10b 109.5
H11a C11 Si4 109.5
H11b C11 Si4 109.5
H11b C11 H11a 109.5
H11c C11 Si4 109.5
H11c C11 H11a 109.5
H11c C11 H11b 109.5
H12a C12 Si4 109.5
H12b C12 Si4 109.5
H12b C12 H12a 109.5
H12c C12 Si4 109.5
H12c C12 H12a 109.5
H12c C12 H12b 109.5
H13a C13 O1 110.84(10)
H13b C13 O1 110.84(11)
H13b C13 H13a 108.9
C14 C13 O1 104.56(16)
C14 C13 H13a 110.84(12)
C14 C13 H13b 110.84(11)
H14a C14 C13 111.11(12)
H14b C14 C13 111.11(11)
H14b C14 H14a 109.1
C15 C14 C13 103.26(17)
C15 C14 H14a 111.11(14)
C15 C14 H14b 111.11(12)
H15a C15 C14 110.86(14)
H15b C15 C14 110.86(12)
H15b C15 H15a 108.9
C16 C15 C14 104.48(17)
C16 C15 H15a 110.86(13)
C16 C15 H15b 110.86(13)
C15 C16 O1 106.46(17)
H16a C16 O1 110.44(12)
H16a C16 C15 110.44(13)
H16b C16 O1 110.44(11)
H16b C16 C15 110.44(13)
H16b C16 H16a 108.6
H17a C17 O2 110.16(13)
H17b C17 O2 110.16(13)
H17b C17 H17a 108.5
C18 C17 O2 107.73(19)
C18 C17 H17a 110.16(19)
C18 C17 H17b 110.16(19)
H18a C18 C17 110.68(19)
H18b C18 C17 110.68(19)
H18b C18 H18a 108.8
C19 C18 C17 105.3(2)
C19 C18 H18a 110.7(2)
C19 C18 H18b 110.7(2)
H19a C19 C18 111.1(2)
H19b C19 C18 111.14(18)
H19b C19 H19a 109.1
C20 C19 C18 103.1(2)
C20 C19 H19a 111.14(18)
C20 C19 H19b 111.14(15)
C19 C20 O2 104.54(19)
H20a C20 O2 110.84(14)
H20a C20 C19 110.84(17)
H20b C20 O2 110.84(12)
H20b C20 C19 110.84(16)
H20b C20 H20a 108.9
H21a C21 O3 110.39(10)
H21b C21 O3 110.39(10)
H21b C21 H21a 108.6
C22 C21 O3 106.65(16)
C22 C21 H21a 110.39(12)
C22 C21 H21b 110.39(12)
H22a C22 C21 111.12(12)
H22b C22 C21 111.12(13)
H22b C22 H22a 109.1
C23 C22 C21 103.23(18)
C23 C22 H22a 111.12(14)
C23 C22 H22b 111.12(15)
H23a C23 C22 111.49(15)
H23b C23 C22 111.49(14)
H23b C23 H23a 109.3
C24 C23 C22 101.41(19)
C24 C23 H23a 111.49(14)
C24 C23 H23b 111.49(14)
C23 C24 O3 105.75(18)
H24a C24 O3 110.59(11)
H24a C24 C23 110.59(14)
H24b C24 O3 110.59(11)
H24b C24 C23 110.59(13)
H24b C24 H24a 108.7
H25b C25 H25a 109.3
C26 C25 H25a 111.5(8)
C26 C25 H25b 111.5(9)
H26a C26 C25 109.5(8)
H26b C26 C25 109.5(9)
H26b C26 H26a 108.05345810(2)
C27 C26 C25 110.9(9)
C27 C26 H26a 109.5(9)
C27 C26 H26b 109.5(9)
H27a C27 C26 110.9(9)
H27b C27 C26 110.9(9)
H27b C27 H27a 108.9
C28 C27 C26 104.3(8)
C28 C27 H27a 110.9(5)
C28 C27 H27b 110.9(6)
H28a C28 C27 110.2(6)
H28b C28 C27 110.2(5)
H28b C28 H28a 108.5
H28d C28A H28c 108.3
C27A C28A H28c 109.8(6)
C27A C28A H28d 109.8(6)
H26d C26A H26c 110.4
C25A C26A H26c 112.9(10)
C25A C26A H26d 112.9(8)
C27A C26A H26c 112.9(10)
C27A C26A H26d 112.9(8)
C27A C26A C25A 93.9(12)
H25c C25A C26A 109.5(8)
H25d C25A C26A 109.5(10)
H25d C25A H25c 108.1
C26A C27A C28A 108.8(9)
H27c C27A C28A 109.9(6)
H27c C27A C26A 109.9(9)
H27d C27A C28A 109.9(6)
H27d C27A C26A 109.9(9)
H27d C27A H27c 108.3
Na1 H Al1 145.3(14)

loop_
_geom_bond_atom_site_label_1
_geom_bond_atom_site_label_2
_geom_bond_distance
Al1 N1 1.8776(14)
Al1 N2 1.8747(15)
Al1 H 1.57(2)
Al1 Ha 1.59(2)
Na1 O1 2.3003(14)
Na1 O2 2.3239(16)
Na1 O3 2.3393(15)
Na1 O4 2.3216(16)
Na1 H 2.25(2)
Si1 N1 1.7284(14)
Si1 C1 1.8806(18)
Si1 C2 1.8848(19)
Si1 C3 1.8693(19)
Si2 N1 1.7206(13)
Si2 C4 1.8816(19)
Si2 C5 1.875(2)
Si2 C6 1.873(2)
Si3 N2 1.7155(16)
Si3 C7 1.880(2)
Si3 C8 1.876(3)
Si3 C9 1.876(3)
Si4 N2 1.7163(15)
Si4 C10 1.881(2)
Si4 C11 1.879(2)
Si4 C12 1.880(2)
O1 C13 1.430(2)
O1 C16 1.433(2)
O2 C17 1.434(3)
O2 C20 1.429(3)
O3 C21 1.437(2)
O3 C24 1.450(3)
O4 C25 1.420(7)
O4 C28 1.438(6)
O4 C28A 1.420(7)
O4 C25A 1.421(7)
C1 H1a 0.9800
C1 H1b 0.9800
C1 H1c 0.9800
C2 H2a 0.9800
C2 H2b 0.9800
C2 H2c 0.9800
C3 H3a 0.9800
C3 H3b 0.9800
C3 H3c 0.9800
C4 H4a 0.9800
C4 H4b 0.9800
C4 H4c 0.9800
C5 H5a 0.9800
C5 H5b 0.9800
C5 H5c 0.9800
C6 H6a 0.9800
C6 H6b 0.9800
C6 H6c 0.9800
C7 H7a 0.9800
C7 H7b 0.9800
C7 H7c 0.9800
C8 H8a 0.9800
C8 H8b 0.9800
C8 H8c 0.9800
C9 H9a 0.9800
C9 H9b 0.9800
C9 H9c 0.9800
C10 H10a 0.9800
C10 H10b 0.9800
C10 H10c 0.9800
C11 H11a 0.9800
C11 H11b 0.9800
C11 H11c 0.9800
C12 H12a 0.9800
C12 H12b 0.9800
C12 H12c 0.9800
C13 H13a 0.9900
C13 H13b 0.9900
C13 C14 1.512(3)
C14 H14a 0.9900
C14 H14b 0.9900
C14 C15 1.529(3)
C15 H15a 0.9900
C15 H15b 0.9900
C15 C16 1.526(3)
C16 H16a 0.9900
C16 H16b 0.9900
C17 H17a 0.9900
C17 H17b 0.9900
C17 C18 1.488(3)
C18 H18a 0.9900
C18 H18b 0.9900
C18 C19 1.511(4)
C19 H19a 0.9900
C19 H19b 0.9900
C19 C20 1.512(4)
C20 H20a 0.9900
C20 H20b 0.9900
C21 H21a 0.9900
C21 H21b 0.9900
C21 C22 1.520(3)
C22 H22a 0.9900
C22 H22b 0.9900
C22 C23 1.536(3)
C23 H23a 0.9900
C23 H23b 0.9900
C23 C24 1.489(3)
C24 H24a 0.9900
C24 H24b 0.9900
C25 H25a 0.9900
C25 H25b 0.9900
C25 C26 1.508(8)
C26 H26a 0.9900
C26 H26b 0.9900
C26 C27 1.506(8)
C27 H27a 0.9900
C27 H27b 0.9900
C27 C28 1.457(7)
C28 H28a 0.9900
C28 H28b 0.9900
C28A H28c 0.9900
C28A H28d 0.9900
C28A C27A 1.459(8)
C26A H26c 0.9900
C26A H26d 0.9900
C26A C25A 1.519(8)
C26A C27A 1.511(8)
C25A H25c 0.9900
C25A H25d 0.9900
C27A H27c 0.9900
C27A H27d 0.9900

loop_
_restr_distance_atom_site_label_1
_restr_distance_atom_site_label_2
_restr_distance_site_symmetry_2
_restr_distance_target
_restr_distance_target_weight_param
_restr_distance_diff
O4 C25 1 1.4300 0.0100 0.0098
O4 C28 1 1.4300 0.0100 -0.0084
O4 C28A 1 1.4300 0.0100 0.0099
O4 C25A 1 1.4300 0.0100 0.0093
C25 C26 1 1.5300 0.0100 0.0220
C26 C27 1 1.5300 0.0100 0.0242
C27 C28 1 1.5300 0.0100 0.0733
C26A C27A 1 1.5300 0.0100 0.0192
C25A C26A 1 1.5300 0.0100 0.0107
C27A C28A 1 1.5300 0.0100 0.0706

loop_
_restr_U_rigid_atom_site_label_1
_restr_U_rigid_atom_site_label_2
_restr_U_rigid_target_weight_param
_restr_U_rigid_U_parallel
_restr_U_rigid_diff
O4 C25 0.0100 0.0347 -0.0042
O4 C26 0.0100 0.0278 0.0101
O4 C27 0.0100 0.0373 -0.0106
O4 C28 0.0100 0.0286 0.0041
O4 C28A 0.0100 0.0290 -0.0051
O4 C26A 0.0100 0.0337 -0.0034
O4 C25A 0.0100 0.0332 0.0037
O4 C27A 0.0100 0.0266 0.0034
C25 C26 0.0100 0.0472 -0.0055
C25 C27 0.0100 0.0409 -0.0035
C25 C28 0.0100 0.0345 0.0040
C26 C27 0.0100 0.0547 0.0029
C26 C28 0.0100 0.0347 -0.0126
C27 C28 0.0100 0.0465 0.0102
C28A C26A 0.0100 0.0529 -0.0123
C28A C25A 0.0100 0.0364 0.0128
C28A C27A 0.0100 0.0499 0.0001
C26A C25A 0.0100 0.0411 -0.0030
C26A C27A 0.0100 0.0707 -0.0050
C25A C27A 0.0100 0.0324 -0.0097

loop_
_restr_U_similar_atom_site_label_1
_restr_U_similar_atom_site_label_2
_restr_U_similar_weight_param
O4 C25 0.0200
O4 C28 0.0200
O4 C28A 0.0200
O4 C25A 0.0200
C25 C26 0.0200
C26 C27 0.0200
C27 C28 0.0200
C28A C27A 0.0200
C26A C25A 0.0200
C26A C27A 0.0200
